data_7037515
loop_
_publ_author_name
'Kang, Yunji'
'Park, In-Hyeok'
'Ikeda, Mari'
'Habata, Yoichi'
'Lee, Shim Sung'

_publ_section_title
;
 A double decker type complex: copper(i) iodide complexation with mixed
 donor macrocycles via [1&#x2009;:&#x2009;1] and [2&#x2009;:&#x2009;2]
 cyclisations.
;
_journal_issue 11
_journal_name_full 'Dalton transactions (Cambridge, England : 2003)'
_journal_page_first 4528
_journal_page_last 4533
_journal_paper_doi 10.1039/c5dt03751d
_journal_volume 45
_journal_year 2016
_chemical_formula_sum 'C116 H108 Cu4 I4 N4 O8 S8'
_chemical_formula_weight 2704.30
_space_group_crystal_system triclinic
_space_group_IT_number 2
_space_group_name_Hall '-P 1'
_space_group_name_H-M_alt 'P -1'
_symmetry_space_group_name_Hall '-P 1'
_symmetry_space_group_name_H-M 'P -1'
_atom_sites_solution_hydrogens geom
_audit_creation_method SHELXL-2014/7
_audit_update_record
;
2015-11-26 deposited with the CCDC.
2015-12-02 downloaded from the CCDC.
;
_cell_angle_alpha 109.751(11)
_cell_angle_beta 93.682(11)
_cell_angle_gamma 116.299(10)
_cell_formula_units_Z 1
_cell_length_a 14.275(3)
_cell_length_b 14.778(3)
_cell_length_c 18.504(3)
_cell_measurement_reflns_used 9336
_cell_measurement_temperature 173(2)
_cell_measurement_theta_max 22.86
_cell_measurement_theta_min 2.22
_cell_volume 3186.0(12)
_computing_cell_refinement 'Bruker SAINT'
_computing_data_collection 'Bruker APEX2'
_computing_data_reduction 'Bruker SAINT'
_computing_molecular_graphics 'Bruker SHELXTL'
_computing_publication_material 'Bruker SHELXTL'
_computing_structure_refinement 'SHELXL-2014/7 (Sheldrick, 2014)'
_computing_structure_solution 'SHELXL-2014/7 (Sheldrick, 2014)'
_diffrn_ambient_temperature 173(2)
_diffrn_measured_fraction_theta_full 0.986
_diffrn_measured_fraction_theta_max 0.985
_diffrn_measurement_device_type 'Bruker APEX-II CCD'
_diffrn_measurement_method '\f and \w scans'
_diffrn_radiation_type MoK\a
_diffrn_radiation_wavelength 0.71073
_diffrn_reflns_av_R_equivalents 0.0773
_diffrn_reflns_av_unetI/netI 0.1236
_diffrn_reflns_Laue_measured_fraction_full 0.986
_diffrn_reflns_Laue_measured_fraction_max 0.985
_diffrn_reflns_limit_h_max 17
_diffrn_reflns_limit_h_min -17
_diffrn_reflns_limit_k_max 18
_diffrn_reflns_limit_k_min -18
_diffrn_reflns_limit_l_max 22
_diffrn_reflns_limit_l_min -22
_diffrn_reflns_number 69740
_diffrn_reflns_point_group_measured_fraction_full 0.986
_diffrn_reflns_point_group_measured_fraction_max 0.985
_diffrn_reflns_theta_full 25.242
_diffrn_reflns_theta_max 26.000
_diffrn_reflns_theta_min 1.622
_exptl_absorpt_coefficient_mu 1.809
_exptl_absorpt_correction_T_max 0.9310
_exptl_absorpt_correction_T_min 0.7725
_exptl_absorpt_correction_type multi-scan
_exptl_absorpt_process_details SADABS
_exptl_crystal_colour colourless
_exptl_crystal_density_diffrn 1.409
_exptl_crystal_description plate
_exptl_crystal_F_000 1352
_exptl_crystal_size_max 0.150
_exptl_crystal_size_mid 0.130
_exptl_crystal_size_min 0.040
_refine_diff_density_max 3.849
_refine_diff_density_min -1.164
_refine_diff_density_rms 0.189
_refine_ls_extinction_method none
_refine_ls_goodness_of_fit_ref 1.042
_refine_ls_hydrogen_treatment constr
_refine_ls_matrix_type full
_refine_ls_number_parameters 553
_refine_ls_number_reflns 12323
_refine_ls_number_restraints 585
_refine_ls_restrained_S_all 1.029
_refine_ls_R_factor_all 0.2027
_refine_ls_R_factor_gt 0.1099
_refine_ls_shift/su_max 0.000
_refine_ls_shift/su_mean 0.000
_refine_ls_structure_factor_coef Fsqd
_refine_ls_weighting_details 'w=1/[\s^2^(Fo^2^)+(0.2000P)^2^] where P=(Fo^2^+2Fc^2^)/3'
_refine_ls_weighting_scheme calc
_refine_ls_wR_factor_gt 0.3211
_refine_ls_wR_factor_ref 0.3614
_reflns_Friedel_coverage 0.000
_reflns_number_gt 5036
_reflns_number_total 12323
_reflns_threshold_expression 'I > 2\s(I)'
_cod_data_source_file c5dt03751d2.cif
_cod_data_source_block 2b
_cod_depositor_comments 'Adding full bibliography for 7037513--7037515.cif.'
_cod_original_cell_volume 3186.1(10)
_cod_database_code 7037515
_shelx_shelxl_version_number 2014/7
_shelx_space_group_comment
; 
The symmetry employed for this shelxl refinement is uniquely defined 
by the following loop, which should always be used as a source of 
symmetry information in preference to the above space-group names. 
They are only intended as comments. 
;
_shelx_estimated_absorpt_t_min 0.773
_shelx_estimated_absorpt_t_max 0.931

loop_
_space_group_symop_operation_xyz
'x, y, z'
'-x, -y, -z'

loop_
_atom_site_label
_atom_site_type_symbol
_atom_site_fract_x
_atom_site_fract_y
_atom_site_fract_z
_atom_site_U_iso_or_equiv
_atom_site_adp_type
_atom_site_occupancy
_atom_site_site_symmetry_order
_atom_site_calc_flag
_atom_site_refinement_flags_posn
_atom_site_refinement_flags_adp
I1 I -0.04024(8) -0.15097(8) 0.35803(5) 0.0713(4) Uani 1 1 d . U
I2 I -0.12355(7) -0.36986(8) 0.10277(6) 0.0775(4) Uani 1 1 d . U
Cu1 Cu -0.06336(12) -0.16206(15) 0.21573(9) 0.0659(5) Uani 1 1 d . U
Cu2 Cu -0.09669(13) -0.34754(15) 0.25371(11) 0.0752(6) Uani 1 1 d . U
S1 S 0.0894(2) -0.0429(3) 0.19190(19) 0.0593(9) Uani 1 1 d . U
S2 S -0.2017(2) -0.1300(3) 0.18262(18) 0.0554(8) Uani 1 1 d . U
S3 S -0.0312(3) 0.3978(3) 0.7198(2) 0.0736(11) Uani 1 1 d . U
S4 S 0.2541(3) 0.4788(3) 0.7338(3) 0.0804(12) Uani 1 1 d . U
O1 O -0.4076(6) -0.1398(8) 0.2478(5) 0.073(3) Uani 1 1 d . U
O2 O -0.2946(6) 0.2352(7) 0.6343(5) 0.069(3) Uani 1 1 d . U
O3 O 0.4409(7) 0.4637(8) 0.6517(5) 0.075(3) Uani 1 1 d . U
O4 O 0.4367(10) 0.1430(12) 0.3485(8) 0.140(5) Uani 1 1 d . U
N1 N -0.3928(4) 0.0585(7) 0.4314(4) 0.062(3) Uani 1 1 d G U
C1 C -0.3602(6) 0.0021(7) 0.3712(4) 0.056(3) Uani 1 1 d G U
C2 C -0.2558(6) 0.0185(8) 0.3852(4) 0.083(5) Uani 1 1 d G U
H2A H -0.2335 -0.0200 0.3441 0.100 Uiso 1 1 calc R U
C3 C -0.1840(5) 0.0914(9) 0.4592(5) 0.114(7) Uani 1 1 d G U
H3A H -0.1127 0.1026 0.4688 0.137 Uiso 1 1 calc R U
C4 C -0.2166(5) 0.1478(8) 0.5194(4) 0.080(4) Uani 1 1 d G U
H4A H -0.1676 0.1976 0.5700 0.096 Uiso 1 1 calc R U
C5 C -0.3210(6) 0.1313(7) 0.5054(4) 0.057(3) Uani 1 1 d G U
C6 C -0.3674(10) 0.1827(12) 0.5613(7) 0.066(4) Uani 1 1 d . U
H6A H -0.3779 0.2368 0.5468 0.079 Uiso 1 1 calc R U
H6B H -0.4381 0.1263 0.5622 0.079 Uiso 1 1 calc R U
C7 C -0.3048(6) 0.3108(7) 0.6965(4) 0.057(3) Uani 1 1 d G U
C8 C -0.3895(6) 0.3331(8) 0.6927(4) 0.066(3) Uani 1 1 d G U
H8A H -0.4467 0.2925 0.6459 0.079 Uiso 1 1 calc R U
C9 C -0.3904(7) 0.4148(8) 0.7575(6) 0.088(4) Uani 1 1 d G U
H9A H -0.4483 0.4300 0.7549 0.105 Uiso 1 1 calc R U
C10 C -0.3066(8) 0.4742(8) 0.8260(5) 0.090(5) Uani 1 1 d G U
H10A H -0.3073 0.5301 0.8703 0.108 Uiso 1 1 calc R U
C11 C -0.2220(7) 0.4520(8) 0.8298(4) 0.089(5) Uani 1 1 d G U
H11A H -0.1647 0.4926 0.8767 0.107 Uiso 1 1 calc R U
C12 C -0.2210(6) 0.3703(7) 0.7651(5) 0.059(3) Uani 1 1 d G U
C13 C -0.1319(10) 0.3452(11) 0.7710(7) 0.066(3) Uani 1 1 d . U
H13A H -0.1635 0.2639 0.7498 0.079 Uiso 1 1 calc R U
H13B H -0.0956 0.3758 0.8278 0.079 Uiso 1 1 calc R U
C14 C 0.0258(13) 0.5425(13) 0.7839(11) 0.103(5) Uani 1 1 d . U
H14A H -0.0328 0.5604 0.7931 0.123 Uiso 1 1 calc R U
H14B H 0.0682 0.5595 0.8358 0.123 Uiso 1 1 calc R U
C15 C 0.1004(10) 0.6131(11) 0.7430(9) 0.117(5) Uani 1 1 d G U
C16 C 0.0522(9) 0.6461(14) 0.6972(10) 0.153(8) Uani 1 1 d G U
H16A H -0.0211 0.6279 0.6939 0.183 Uiso 1 1 calc R U
C17 C 0.1112(14) 0.7058(17) 0.6564(11) 0.234(17) Uani 1 1 d G U
H17A H 0.0783 0.7283 0.6251 0.281 Uiso 1 1 calc R U
C18 C 0.2185(14) 0.7324(16) 0.6613(12) 0.215(14) Uani 1 1 d G U
H18A H 0.2589 0.7731 0.6334 0.258 Uiso 1 1 calc R U
C19 C 0.2667(9) 0.6994(14) 0.7071(11) 0.185(11) Uani 1 1 d G U
H19A H 0.3400 0.7176 0.7105 0.222 Uiso 1 1 calc R U
C20 C 0.2077(11) 0.6398(12) 0.7480(9) 0.119(5) Uani 1 1 d G U
C21 C 0.2616(13) 0.6112(13) 0.8028(11) 0.104(5) Uani 1 1 d . U
H21A H 0.2224 0.5994 0.8439 0.124 Uiso 1 1 calc R U
H21B H 0.3375 0.6703 0.8290 0.124 Uiso 1 1 calc R U
C22 C 0.3716(10) 0.4869(12) 0.7843(8) 0.071(3) Uani 1 1 d . U
H22A H 0.3693 0.4986 0.8399 0.086 Uiso 1 1 calc R U
H22B H 0.3714 0.4163 0.7581 0.086 Uiso 1 1 calc R U
C23 C 0.4738(6) 0.5808(7) 0.7831(5) 0.068(3) Uani 1 1 d G U
C24 C 0.5355(7) 0.6801(8) 0.8494(4) 0.087(4) Uani 1 1 d G U
H24A H 0.5147 0.6903 0.8980 0.104 Uiso 1 1 calc R U
C25 C 0.6278(7) 0.7644(6) 0.8446(5) 0.081(4) Uani 1 1 d G U
H25A H 0.6700 0.8322 0.8899 0.097 Uiso 1 1 calc R U
C26 C 0.6583(6) 0.7495(7) 0.7735(6) 0.080(4) Uani 1 1 d G U
H26A H 0.7214 0.8072 0.7702 0.097 Uiso 1 1 calc R U
C27 C 0.5966(7) 0.6503(8) 0.7072(5) 0.086(4) Uani 1 1 d G U
H27A H 0.6174 0.6401 0.6586 0.103 Uiso 1 1 calc R U
C28 C 0.5043(7) 0.5659(6) 0.7120(5) 0.069(3) Uani 1 1 d G U
C29A C 0.4726(12) 0.4439(13) 0.5807(8) 0.080(4) Uani 1 1 d . U
H29A H 0.5501 0.4657 0.5908 0.096 Uiso 1 1 calc R U
H29B H 0.4602 0.4860 0.5530 0.096 Uiso 1 1 calc R U
N2 N 0.4401(6) 0.2845(7) 0.4672(5) 0.068(3) Uani 1 1 d G U
C30 C 0.4046(7) 0.3235(6) 0.5329(5) 0.082(4) Uani 1 1 d G U
C31 C 0.3138(8) 0.2508(9) 0.5481(5) 0.094(5) Uani 1 1 d G U
H31A H 0.2895 0.2775 0.5930 0.113 Uiso 1 1 calc R U
C32 C 0.2585(8) 0.1390(8) 0.4976(7) 0.159(10) Uani 1 1 d G U
H32A H 0.1964 0.0893 0.5080 0.191 Uiso 1 1 calc R U
C33 C 0.2940(8) 0.0999(6) 0.4319(6) 0.112(6) Uani 1 1 d G U
H33A H 0.2562 0.0235 0.3974 0.134 Uiso 1 1 calc R U
C34 C 0.3848(7) 0.1727(8) 0.4167(4) 0.074(3) Uani 1 1 d G U
C35 C 0.3437(8) 0.0489(9) 0.2862(6) 0.037(2) Uani 1 1 d . U
H35A H 0.3199 -0.0149 0.3010 0.045 Uiso 1 1 calc R U
H35B H 0.2844 0.0663 0.2852 0.045 Uiso 1 1 calc R U
C36 C 0.3569(7) 0.0171(8) 0.2124(4) 0.071(4) Uani 1 1 d G U
C37 C 0.4560(6) 0.0674(8) 0.1956(5) 0.087(4) Uani 1 1 d G U
H37A H 0.5181 0.1242 0.2375 0.104 Uiso 1 1 calc R U
C38 C 0.4643(7) 0.0345(10) 0.1176(6) 0.114(6) Uani 1 1 d G U
H38A H 0.5321 0.0689 0.1062 0.137 Uiso 1 1 calc R U
C39 C 0.3735(9) -0.0487(11) 0.0565(5) 0.138(7) Uani 1 1 d G U
H39A H 0.3792 -0.0711 0.0031 0.166 Uiso 1 1 calc R U
C40 C 0.2744(7) -0.0989(9) 0.0733(5) 0.108(5) Uani 1 1 d G U
H40A H 0.2123 -0.1558 0.0314 0.129 Uiso 1 1 calc R U
C41 C 0.2661(6) -0.0661(8) 0.1513(6) 0.064(3) Uani 1 1 d G U
C42 C 0.1603(10) -0.1196(11) 0.1724(8) 0.067(3) Uani 1 1 d . U
H42A H 0.1747 -0.1326 0.2200 0.080 Uiso 1 1 calc R U
H42B H 0.1122 -0.1928 0.1284 0.080 Uiso 1 1 calc R U
C43 C 0.0398(11) -0.0609(12) 0.0912(8) 0.070(3) Uani 1 1 d . U
H43A H 0.0999 -0.0417 0.0651 0.084 Uiso 1 1 calc R U
H43B H -0.0162 -0.1389 0.0590 0.084 Uiso 1 1 calc R U
C44 C -0.0077(7) 0.0146(7) 0.0972(5) 0.058(3) Uani 1 1 d G U
C45 C 0.0610(6) 0.1230(8) 0.1083(6) 0.077(4) Uani 1 1 d G U
H45A H 0.1358 0.1485 0.1122 0.092 Uiso 1 1 calc R U
C46 C 0.0202(8) 0.1941(6) 0.1136(6) 0.099(5) Uani 1 1 d G U
H46A H 0.0672 0.2682 0.1211 0.119 Uiso 1 1 calc R U
C47 C -0.0892(9) 0.1568(8) 0.1078(6) 0.086(4) Uani 1 1 d G U
H47A H -0.1171 0.2053 0.1114 0.103 Uiso 1 1 calc R U
C48 C -0.1579(6) 0.0483(8) 0.0968(5) 0.077(4) Uani 1 1 d G U
H48A H -0.2327 0.0228 0.0928 0.092 Uiso 1 1 calc R U
C49 C -0.1171(6) -0.0228(6) 0.0915(5) 0.064(3) Uani 1 1 d G U
C50 C -0.1989(11) -0.1373(11) 0.0803(8) 0.069(3) Uani 1 1 d . U
H50A H -0.1773 -0.1917 0.0512 0.083 Uiso 1 1 calc R U
H50B H -0.2709 -0.1590 0.0503 0.083 Uiso 1 1 calc R U
C51 C -0.3224(9) -0.2620(11) 0.1661(8) 0.066(3) Uani 1 1 d . U
H51A H -0.3137 -0.3243 0.1320 0.080 Uiso 1 1 calc R U
H51B H -0.3285 -0.2674 0.2176 0.080 Uiso 1 1 calc R U
C52 C -0.4268(6) -0.2720(8) 0.1265(5) 0.069(4) Uani 1 1 d G U
C53 C -0.4850(7) -0.3501(7) 0.0497(5) 0.074(4) Uani 1 1 d G U
H53A H -0.4568 -0.3932 0.0189 0.089 Uiso 1 1 calc R U
C54 C -0.5843(7) -0.3652(8) 0.0179(4) 0.085(4) Uani 1 1 d G U
H54A H -0.6241 -0.4186 -0.0346 0.102 Uiso 1 1 calc R U
C55 C -0.6256(6) -0.3022(9) 0.0630(5) 0.118(7) Uani 1 1 d G U
H55A H -0.6935 -0.3125 0.0412 0.142 Uiso 1 1 calc R U
C56 C -0.5674(7) -0.2241(8) 0.1398(5) 0.092(5) Uani 1 1 d G U
H56A H -0.5956 -0.1810 0.1705 0.111 Uiso 1 1 calc R U
C57 C -0.4680(7) -0.2090(8) 0.1715(4) 0.065(3) Uani 1 1 d G U
C59 C -0.4402(10) -0.0692(12) 0.2951(8) 0.070(4) Uani 1 1 d . U
H59A H -0.5115 -0.1129 0.3033 0.084 Uiso 1 1 calc R U
H59B H -0.4471 -0.0236 0.2685 0.084 Uiso 1 1 calc R U

loop_
_atom_site_aniso_label
_atom_site_aniso_U_11
_atom_site_aniso_U_22
_atom_site_aniso_U_33
_atom_site_aniso_U_23
_atom_site_aniso_U_13
_atom_site_aniso_U_12
I1 0.0659(6) 0.0768(8) 0.0624(6) 0.0275(5) 0.0156(4) 0.0292(5)
I2 0.0474(6) 0.0720(8) 0.0823(7) 0.0055(5) 0.0030(5) 0.0257(5)
Cu1 0.0447(9) 0.0933(14) 0.0684(10) 0.0403(10) 0.0182(8) 0.0353(10)
Cu2 0.0416(9) 0.0641(12) 0.1082(14) 0.0249(10) 0.0188(9) 0.0243(9)
S1 0.0420(18) 0.065(2) 0.0640(19) 0.0249(17) 0.0128(15) 0.0226(17)
S2 0.0441(17) 0.062(2) 0.0603(18) 0.0260(16) 0.0191(14) 0.0254(17)
S3 0.048(2) 0.063(2) 0.102(3) 0.026(2) 0.0144(18) 0.0272(19)
S4 0.044(2) 0.064(3) 0.122(3) 0.035(2) 0.014(2) 0.0195(19)
O1 0.043(5) 0.101(7) 0.059(4) 0.015(4) -0.001(3) 0.038(5)
O2 0.045(5) 0.077(6) 0.066(4) 0.009(4) -0.003(3) 0.032(5)
O3 0.066(6) 0.067(5) 0.079(5) 0.035(4) 0.029(4) 0.019(4)
O4 0.098(7) 0.142(9) 0.110(6) 0.014(6) 0.028(5) 0.029(7)
N1 0.044(5) 0.069(7) 0.066(5) 0.029(4) 0.014(4) 0.021(5)
C1 0.043(5) 0.059(7) 0.064(5) 0.035(5) 0.013(4) 0.016(5)
C2 0.049(6) 0.107(11) 0.074(7) 0.021(7) 0.013(5) 0.035(7)
C3 0.050(7) 0.157(14) 0.085(7) 0.004(8) 0.012(6) 0.043(8)
C4 0.035(6) 0.102(11) 0.071(7) 0.013(7) 0.006(5) 0.026(6)
C5 0.035(5) 0.064(7) 0.064(5) 0.029(5) 0.017(4) 0.014(5)
C6 0.036(6) 0.084(9) 0.063(5) 0.020(5) 0.011(4) 0.026(6)
C7 0.040(5) 0.061(7) 0.068(5) 0.028(5) 0.016(4) 0.021(5)
C8 0.044(6) 0.082(9) 0.082(7) 0.040(6) 0.021(5) 0.033(6)
C9 0.072(8) 0.099(10) 0.094(7) 0.031(7) 0.032(6) 0.048(8)
C10 0.081(9) 0.098(10) 0.093(8) 0.033(7) 0.030(6) 0.049(8)
C11 0.084(9) 0.093(10) 0.078(7) 0.018(6) 0.025(6) 0.046(8)
C12 0.040(5) 0.061(7) 0.066(5) 0.020(5) 0.012(4) 0.020(5)
C13 0.043(6) 0.059(7) 0.065(7) 0.004(6) -0.003(5) 0.018(5)
C14 0.067(8) 0.075(8) 0.137(10) 0.023(7) 0.003(7) 0.030(6)
C15 0.084(8) 0.076(10) 0.182(13) 0.052(9) 0.024(8) 0.034(7)
C16 0.108(12) 0.153(19) 0.226(18) 0.109(16) 0.038(11) 0.066(12)
C17 0.134(14) 0.33(4) 0.37(3) 0.27(4) 0.087(17) 0.118(19)
C18 0.132(14) 0.25(3) 0.36(3) 0.23(3) 0.072(16) 0.091(17)
C19 0.106(12) 0.20(3) 0.30(2) 0.18(2) 0.058(13) 0.064(13)
C20 0.075(8) 0.084(11) 0.197(14) 0.066(10) 0.028(8) 0.033(8)
C21 0.062(9) 0.061(8) 0.156(11) 0.029(7) 0.013(8) 0.018(7)
C22 0.053(6) 0.080(8) 0.075(8) 0.031(6) 0.022(5) 0.028(5)
C23 0.045(6) 0.078(7) 0.083(6) 0.039(5) 0.020(4) 0.028(5)
C24 0.061(7) 0.085(8) 0.091(7) 0.032(6) 0.019(6) 0.021(6)
C25 0.045(7) 0.080(8) 0.101(8) 0.039(6) 0.012(6) 0.016(6)
C26 0.058(8) 0.074(8) 0.102(7) 0.049(6) 0.020(6) 0.018(6)
C27 0.064(7) 0.078(7) 0.102(8) 0.051(6) 0.027(6) 0.014(6)
C28 0.051(6) 0.070(6) 0.082(6) 0.038(5) 0.020(5) 0.022(5)
C29A 0.074(8) 0.093(8) 0.078(6) 0.043(5) 0.022(5) 0.039(6)
N2 0.049(6) 0.087(6) 0.068(5) 0.041(4) 0.012(4) 0.028(5)
C30 0.062(7) 0.089(7) 0.077(6) 0.033(5) 0.027(6) 0.022(6)
C31 0.068(8) 0.091(8) 0.068(8) 0.013(6) 0.025(6) 0.008(6)
C32 0.135(14) 0.094(9) 0.127(12) 0.002(8) 0.077(11) -0.016(9)
C33 0.094(10) 0.083(9) 0.093(9) 0.014(7) 0.040(8) 0.006(7)
C34 0.058(7) 0.084(7) 0.076(6) 0.035(5) 0.010(5) 0.032(6)
C35 0.020(5) 0.041(6) 0.061(5) 0.029(4) 0.011(4) 0.018(4)
C36 0.046(5) 0.083(8) 0.080(5) 0.030(5) 0.017(4) 0.032(5)
C37 0.056(6) 0.104(10) 0.094(7) 0.039(7) 0.030(5) 0.034(7)
C38 0.077(8) 0.171(15) 0.099(7) 0.047(8) 0.035(6) 0.069(9)
C39 0.081(8) 0.208(16) 0.101(9) 0.044(9) 0.035(6) 0.063(9)
C40 0.069(8) 0.171(14) 0.088(7) 0.040(7) 0.023(6) 0.072(8)
C41 0.045(5) 0.076(8) 0.079(5) 0.037(5) 0.014(4) 0.033(5)
C42 0.047(6) 0.070(8) 0.070(7) 0.023(6) 0.006(5) 0.024(6)
C43 0.054(7) 0.084(8) 0.072(6) 0.038(6) 0.022(5) 0.029(7)
C44 0.060(6) 0.073(6) 0.048(6) 0.029(5) 0.018(5) 0.033(5)
C45 0.075(7) 0.077(7) 0.076(9) 0.037(6) 0.015(6) 0.031(6)
C46 0.110(9) 0.094(9) 0.091(11) 0.034(8) 0.017(8) 0.052(7)
C47 0.102(8) 0.080(8) 0.088(10) 0.036(7) 0.016(7) 0.056(7)
C48 0.082(8) 0.084(7) 0.075(9) 0.032(7) 0.013(6) 0.050(6)
C49 0.062(6) 0.073(7) 0.066(7) 0.035(6) 0.024(5) 0.034(5)
C50 0.054(7) 0.075(7) 0.072(6) 0.028(5) 0.020(5) 0.029(5)
C51 0.044(5) 0.073(8) 0.082(7) 0.032(6) 0.021(5) 0.028(5)
C52 0.044(6) 0.081(8) 0.069(5) 0.020(5) 0.022(4) 0.028(5)
C53 0.050(6) 0.071(9) 0.079(6) 0.021(6) 0.020(5) 0.019(6)
C54 0.050(7) 0.098(11) 0.071(7) 0.013(7) 0.017(5) 0.022(7)
C55 0.070(9) 0.147(14) 0.082(7) -0.009(8) -0.011(6) 0.054(9)
C56 0.055(7) 0.107(11) 0.081(7) 0.007(7) 0.000(5) 0.038(7)
C57 0.043(6) 0.077(8) 0.057(5) 0.016(5) 0.012(4) 0.022(6)
C59 0.046(6) 0.080(8) 0.067(5) 0.018(5) 0.006(5) 0.026(6)

loop_
_atom_type_symbol
_atom_type_description
_atom_type_scat_dispersion_real
_atom_type_scat_dispersion_imag
_atom_type_scat_source
C C 0.0033 0.0016 'International Tables Vol C Tables 4.2.6.8 and 6.1.1.4'
H H 0.0000 0.0000 'International Tables Vol C Tables 4.2.6.8 and 6.1.1.4'
N N 0.0061 0.0033 'International Tables Vol C Tables 4.2.6.8 and 6.1.1.4'
O O 0.0106 0.0060 'International Tables Vol C Tables 4.2.6.8 and 6.1.1.4'
S S 0.1246 0.1234 'International Tables Vol C Tables 4.2.6.8 and 6.1.1.4'
Cu Cu 0.3201 1.2651 'International Tables Vol C Tables 4.2.6.8 and 6.1.1.4'
I I -0.4742 1.8119 'International Tables Vol C Tables 4.2.6.8 and 6.1.1.4'

loop_
_geom_angle_atom_site_label_1
_geom_angle_atom_site_label_2
_geom_angle_atom_site_label_3
_geom_angle
_geom_angle_site_symmetry_1
_geom_angle_site_symmetry_3
Cu1 I1 Cu2 68.29(7) . .
Cu2 I2 Cu1 64.42(6) . .
S1 Cu1 S2 108.09(13) . .
S1 Cu1 I1 114.66(10) . .
S2 Cu1 I1 111.18(10) . .
S1 Cu1 I2 105.20(10) . .
S2 Cu1 I2 104.32(10) . .
I1 Cu1 I2 112.69(7) . .
S1 Cu1 Cu2 127.78(11) . .
S2 Cu1 Cu2 123.34(11) . .
I1 Cu1 Cu2 56.28(5) . .
I2 Cu1 Cu2 56.42(6) . .
S4 Cu2 S3 103.86(15) 2_556 2_556
S4 Cu2 I1 110.52(12) 2_556 .
S3 Cu2 I1 109.97(11) 2_556 .
S4 Cu2 I2 108.81(13) 2_556 .
S3 Cu2 I2 108.52(12) 2_556 .
I1 Cu2 I2 114.60(8) . .
S4 Cu2 Cu1 128.57(12) 2_556 .
S3 Cu2 Cu1 127.57(12) 2_556 .
I1 Cu2 Cu1 55.44(5) . .
I2 Cu2 Cu1 59.16(6) . .
C42 S1 C43 100.9(6) . .
C42 S1 Cu1 101.2(5) . .
C43 S1 Cu1 102.7(5) . .
C51 S2 C50 103.3(6) . .
C51 S2 Cu1 101.6(4) . .
C50 S2 Cu1 103.0(4) . .
C13 S3 C14 96.7(7) . .
C13 S3 Cu2 105.6(5) . 2_556
C14 S3 Cu2 106.6(5) . 2_556
C22 S4 C21 101.3(7) . .
C22 S4 Cu2 111.3(5) . 2_556
C21 S4 Cu2 101.0(6) . 2_556
C57 O1 C59 118.4(8) . .
C7 O2 C6 119.4(8) . .
C28 O3 C29A 116.8(10) . .
C35 O4 C34 102.0(9) . .
C1 N1 C5 120.0 . .
C2 C1 N1 120.0 . .
C2 C1 C59 124.3(7) . .
N1 C1 C59 115.7(7) . .
C1 C2 C3 120.0 . .
C4 C3 C2 120.0 . .
C5 C4 C3 120.0 . .
C4 C5 N1 120.0 . .
C4 C5 C6 126.8(7) . .
N1 C5 C6 113.2(7) . .
O2 C6 C5 106.0(9) . .
O2 C7 C8 124.0(6) . .
O2 C7 C12 115.9(6) . .
C8 C7 C12 120.0 . .
C9 C8 C7 120.0 . .
C8 C9 C10 120.0 . .
C9 C10 C11 120.0 . .
C12 C11 C10 120.0 . .
C11 C12 C7 120.0 . .
C11 C12 C13 119.3(7) . .
C7 C12 C13 120.6(7) . .
C12 C13 S3 115.7(9) . .
C15 C14 S3 108.7(12) . .
C16 C15 C20 120.0 . .
C16 C15 C14 116.0(11) . .
C20 C15 C14 124.0(11) . .
C17 C16 C15 120.0 . .
C18 C17 C16 120.0 . .
C17 C18 C19 120.0 . .
C20 C19 C18 120.0 . .
C19 C20 C15 120.0 . .
C19 C20 C21 120.4(12) . .
C15 C20 C21 119.5(12) . .
C20 C21 S4 103.3(12) . .
C23 C22 S4 110.7(9) . .
C24 C23 C28 120.0 . .
C24 C23 C22 122.4(8) . .
C28 C23 C22 117.6(8) . .
C23 C24 C25 120.0 . .
C26 C25 C24 120.0 . .
C25 C26 C27 120.0 . .
C26 C27 C28 120.0 . .
O3 C28 C27 124.7(7) . .
O3 C28 C23 115.3(7) . .
C27 C28 C23 120.0 . .
O3 C29A C30 105.2(11) . .
C30 N2 C34 120.0 . .
C31 C30 N2 120.0 . .
C31 C30 C29A 126.8(8) . .
N2 C30 C29A 113.2(8) . .
C32 C31 C30 120.0 . .
C31 C32 C33 120.0 . .
C34 C33 C32 120.0 . .
C33 C34 N2 120.0 . .
C33 C34 O4 126.7(8) . .
N2 C34 O4 113.3(8) . .
C36 C35 O4 117.2(10) . .
C35 C36 C37 122.3(7) . .
C35 C36 C41 117.7(7) . .
C37 C36 C41 120.0 . .
C38 C37 C36 120.0 . .
C37 C38 C39 120.0 . .
C38 C39 C40 120.0 . .
C41 C40 C39 120.0 . .
C40 C41 C36 120.0 . .
C40 C41 C42 121.8(8) . .
C36 C41 C42 118.2(8) . .
C41 C42 S1 115.8(9) . .
C44 C43 S1 108.4(8) . .
C45 C44 C49 120.0 . .
C45 C44 C43 118.4(8) . .
C49 C44 C43 121.6(8) . .
C46 C45 C44 120.0 . .
C47 C46 C45 120.0 . .
C46 C47 C48 120.0 . .
C49 C48 C47 120.0 . .
C48 C49 C44 120.0 . .
C48 C49 C50 115.0(8) . .
C44 C49 C50 125.0(8) . .
C49 C50 S2 105.1(8) . .
C52 C51 S2 112.1(9) . .
C53 C52 C57 120.0 . .
C53 C52 C51 120.9(7) . .
C57 C52 C51 118.8(7) . .
C52 C53 C54 120.0 . .
C55 C54 C53 120.0 . .
C56 C55 C54 120.0 . .
C55 C56 C57 120.0 . .
O1 C57 C56 124.8(6) . .
O1 C57 C52 115.1(6) . .
C56 C57 C52 120.0 . .
O1 C59 C1 108.9(10) . .

loop_
_geom_bond_atom_site_label_1
_geom_bond_atom_site_label_2
_geom_bond_distance
_geom_bond_site_symmetry_2
I1 Cu1 2.5724(18) .
I1 Cu2 2.598(2) .
I2 Cu2 2.680(2) .
I2 Cu1 2.762(2) .
Cu1 S1 2.301(4) .
Cu1 S2 2.317(3) .
Cu1 Cu2 2.902(3) .
Cu2 S4 2.317(4) 2_556
Cu2 S3 2.335(4) 2_556
S1 C42 1.796(13) .
S1 C43 1.838(13) .
S2 C51 1.848(13) .
S2 C50 1.863(13) .
S3 C13 1.803(14) .
S3 C14 1.807(16) .
S3 Cu2 2.335(4) 2_556
S4 C22 1.801(14) .
S4 C21 1.892(16) .
S4 Cu2 2.317(4) 2_556
O1 C57 1.367(10) .
O1 C59 1.392(14) .
O2 C7 1.375(10) .
O2 C6 1.380(13) .
O3 C28 1.366(11) .
O3 C29A 1.397(15) .
O4 C35 1.452(15) .
O4 C34 1.538(14) .
N1 C1 1.3900 .
N1 C5 1.3900 .
C1 C2 1.3900 .
C1 C59 1.458(13) .
C2 C3 1.3900 .
C3 C4 1.3900 .
C4 C5 1.3900 .
C5 C6 1.445(13) .
C7 C8 1.3900 .
C7 C12 1.3900 .
C8 C9 1.3900 .
C9 C10 1.3900 .
C10 C11 1.3900 .
C11 C12 1.3900 .
C12 C13 1.481(13) .
C14 C15 1.56(2) .
C15 C16 1.3900 .
C15 C20 1.3900 .
C16 C17 1.3900 .
C17 C18 1.3900 .
C18 C19 1.3900 .
C19 C20 1.3900 .
C20 C21 1.51(2) .
C22 C23 1.512(15) .
C23 C24 1.3900 .
C23 C28 1.3900 .
C24 C25 1.3900 .
C25 C26 1.3900 .
C26 C27 1.3900 .
C27 C28 1.3900 .
C29A C30 1.478(16) .
N2 C30 1.3900 .
N2 C34 1.3900 .
C30 C31 1.3900 .
C31 C32 1.3900 .
C32 C33 1.3900 .
C33 C34 1.3900 .
C35 C36 1.341(12) .
C36 C37 1.3900 .
C36 C41 1.3900 .
C37 C38 1.3900 .
C38 C39 1.3900 .
C39 C40 1.3900 .
C40 C41 1.3900 .
C41 C42 1.513(14) .
C43 C44 1.519(14) .
C44 C45 1.3900 .
C44 C49 1.3900 .
C45 C46 1.3900 .
C46 C47 1.3900 .
C47 C48 1.3900 .
C48 C49 1.3900 .
C49 C50 1.501(15) .
C51 C52 1.539(13) .
C52 C53 1.3900 .
C52 C57 1.3900 .
C53 C54 1.3900 .
C54 C55 1.3900 .
C55 C56 1.3900 .
C56 C57 1.3900 .
